data_4501880
loop_
_publ_author_name
'Laurila, Elina'
'Oresmaa, Larisa'
'Niskanen, Mika'
'Hirva, Pipsa'
'Haukka, Matti'

_publ_section_title
;
 Metal&#x2212;Metal Interactions in Stacked Mononuclear and Dinuclear
 Rhodium 2,2&#x2032;-Biimidazole Carbonyl Complexes
;
_journal_issue 8
_journal_name_full 'Crystal Growth &amp; Design'
_journal_page_first 3775
_journal_paper_doi 10.1021/cg100606f
_journal_volume 10
_journal_year 2010
_chemical_formula_moiety 'C8 H6 N4 O2 Rh, B F4'
_chemical_formula_sum 'C8 H6 B F4 N4 O2 Rh'
_chemical_formula_weight 379.89
_chemical_name_systematic
; 
 ? 
;
_space_group_IT_number 61
_symmetry_cell_setting orthorhombic
_symmetry_space_group_name_Hall '-P 2ac 2ab'
_symmetry_space_group_name_H-M 'P b c a'
_atom_sites_solution_hydrogens mixed
_atom_sites_solution_primary direct
_atom_sites_solution_secondary difmap
_audit_creation_method SHELXL-97
_cell_angle_alpha 90.00
_cell_angle_beta 90.00
_cell_angle_gamma 90.00
_cell_formula_units_Z 8
_cell_length_a 17.8558(9)
_cell_length_b 6.5035(4)
_cell_length_c 20.0646(13)
_cell_measurement_reflns_used 7465
_cell_measurement_temperature 100(2)
_cell_measurement_theta_max 30.41
_cell_measurement_theta_min 2.28
_cell_volume 2330.0(2)
_computing_cell_refinement 'SAINT (Bruker AXS, 2009)'
_computing_data_collection 'APEX2 (Bruker AXS, 2009)'
_computing_data_reduction 'SAINT (Bruker AXS, 2009)'
_computing_molecular_graphics 'Diamond v.3.2c (Brandenburg, 2009)'
_computing_publication_material 'SHELXL-97 (Sheldrick, 2008)'
_computing_structure_refinement 'SHELXL-97 (Sheldrick, 2008)'
_computing_structure_solution 'SIR97 (Altomare et al., 1997)'
_diffrn_ambient_temperature 100(2)
_diffrn_detector_area_resol_mean 16
_diffrn_measured_fraction_theta_full 0.998
_diffrn_measured_fraction_theta_max 0.998
_diffrn_measurement_device '62mm x 62mm CCD camera on three-circle goniostat'
_diffrn_measurement_device_type 'Bruker SMART APEX II CCD'
_diffrn_measurement_method '\f scans and \w scans'
_diffrn_radiation_monochromator 'flat graphite crystal'
_diffrn_radiation_source 'fine-focus sealed tube'
_diffrn_radiation_type MoK\a
_diffrn_radiation_wavelength 0.71073
_diffrn_reflns_av_R_equivalents 0.0559
_diffrn_reflns_av_sigmaI/netI 0.0324
_diffrn_reflns_limit_h_max 25
_diffrn_reflns_limit_h_min -25
_diffrn_reflns_limit_k_max 9
_diffrn_reflns_limit_k_min -9
_diffrn_reflns_limit_l_max 21
_diffrn_reflns_limit_l_min -28
_diffrn_reflns_number 29546
_diffrn_reflns_theta_full 30.55
_diffrn_reflns_theta_max 30.55
_diffrn_reflns_theta_min 2.03
_exptl_absorpt_coefficient_mu 1.525
_exptl_absorpt_correction_T_max 0.9127
_exptl_absorpt_correction_T_min 0.7979
_exptl_absorpt_correction_type multi-scan
_exptl_absorpt_process_details 'SADABS (Sheldrick, 2008)'
_exptl_crystal_colour 'metallic brownish'
_exptl_crystal_density_diffrn 2.166
_exptl_crystal_density_method 'not measured'
_exptl_crystal_description needle
_exptl_crystal_F_000 1472
_exptl_crystal_size_max 0.16
_exptl_crystal_size_mid 0.07
_exptl_crystal_size_min 0.06
_refine_diff_density_max 1.150
_refine_diff_density_min -0.850
_refine_diff_density_rms 0.111
_refine_ls_extinction_method none
_refine_ls_goodness_of_fit_ref 1.026
_refine_ls_hydrogen_treatment constr
_refine_ls_matrix_type full
_refine_ls_number_parameters 181
_refine_ls_number_reflns 3568
_refine_ls_number_restraints 0
_refine_ls_restrained_S_all 1.026
_refine_ls_R_factor_all 0.0404
_refine_ls_R_factor_gt 0.0271
_refine_ls_shift/su_max 0.001
_refine_ls_shift/su_mean 0.000
_refine_ls_structure_factor_coef Fsqd
_refine_ls_weighting_details 'calc w=1/[\s^2^(Fo^2^)+(0.0335P)^2^+0.8760P] where P=(Fo^2^+2Fc^2^)/3'
_refine_ls_weighting_scheme calc
_refine_ls_wR_factor_gt 0.0622
_refine_ls_wR_factor_ref 0.0682
_reflns_number_gt 2838
_reflns_number_total 3568
_reflns_threshold_expression >2sigma(I)
_cod_data_source_file cg100606f_si_002.cif
_cod_data_source_block 3
_cod_database_code 4501880

loop_
_symmetry_equiv_pos_as_xyz
'x, y, z'
'-x+1/2, -y, z+1/2'
'x+1/2, -y+1/2, -z'
'-x, y+1/2, -z+1/2'
'-x, -y, -z'
'x-1/2, y, -z-1/2'
'-x-1/2, y-1/2, z'
'x, -y-1/2, z-1/2'

loop_
_atom_site_label
_atom_site_type_symbol
_atom_site_fract_x
_atom_site_fract_y
_atom_site_fract_z
_atom_site_U_iso_or_equiv
_atom_site_adp_type
_atom_site_occupancy
_atom_site_symmetry_multiplicity
_atom_site_calc_flag
_atom_site_refinement_flags
Rh1 Rh 0.739853(9) 0.13361(2) 0.031471(8) 0.01399(6) Uani 1 1 d .
F1 F 0.96842(9) 0.2103(2) 0.38703(8) 0.0378(4) Uani 1 1 d .
F2 F 0.89425(8) 0.2701(2) 0.29674(7) 0.0298(3) Uani 1 1 d .
F3 F 0.87453(9) -0.0106(3) 0.36124(8) 0.0407(4) Uani 1 1 d .
F4 F 0.97684(8) 0.0095(2) 0.29467(8) 0.0381(4) Uani 1 1 d .
O1 O 0.78645(10) 0.0577(3) -0.10987(9) 0.0308(4) Uani 1 1 d .
O2 O 0.57638(9) 0.1380(2) -0.00270(9) 0.0280(4) Uani 1 1 d .
N1 N 0.71606(10) 0.1658(2) 0.13225(9) 0.0152(3) Uani 1 1 d .
H1N H 0.9325 0.2079 0.2022 0.023 Uiso 1 1 d R
N2 N 0.75785(10) 0.2052(3) 0.23452(10) 0.0179(4) Uani 1 1 d .
H2N H 0.7865 0.2108 0.2653 0.027 Uiso 1 1 d R
N3 N 0.84733(9) 0.1465(2) 0.07139(9) 0.0150(3) Uani 1 1 d .
N4 N 0.91903(10) 0.1864(3) 0.15930(9) 0.0181(4) Uani 1 1 d .
C1 C 0.76864(12) 0.0899(3) -0.05680(13) 0.0200(4) Uani 1 1 d .
C2 C 0.63866(13) 0.1321(3) 0.00787(12) 0.0187(4) Uani 1 1 d .
C5 C 0.65552(11) 0.1808(3) 0.17481(12) 0.0181(4) Uani 1 1 d .
H5 H 0.6044 0.1753 0.1619 0.022 Uiso 1 1 calc R
C6 C 0.68076(12) 0.2047(3) 0.23785(12) 0.0202(4) Uani 1 1 d .
H6 H 0.6511 0.2185 0.2769 0.024 Uiso 1 1 calc R
C8 C 0.77693(11) 0.1813(3) 0.17053(11) 0.0146(4) Uani 1 1 d .
C9 C 0.84840(11) 0.1712(3) 0.13712(11) 0.0137(4) Uani 1 1 d .
C11 C 0.96550(12) 0.1729(3) 0.10491(12) 0.0208(4) Uani 1 1 d .
H11 H 1.0186 0.1800 0.1052 0.025 Uiso 1 1 calc R
C12 C 0.92091(12) 0.1475(3) 0.05076(12) 0.0179(4) Uani 1 1 d .
H12 H 0.9376 0.1329 0.0061 0.022 Uiso 1 1 calc R
B1 B 0.92931(14) 0.1184(4) 0.33652(14) 0.0209(5) Uani 1 1 d .

loop_
_atom_site_aniso_label
_atom_site_aniso_U_11
_atom_site_aniso_U_22
_atom_site_aniso_U_33
_atom_site_aniso_U_23
_atom_site_aniso_U_13
_atom_site_aniso_U_12
Rh1 0.01276(9) 0.01451(9) 0.01471(10) 0.00026(6) -0.00081(6) -0.00052(5)
F1 0.0431(9) 0.0436(9) 0.0266(9) 0.0029(7) -0.0170(7) -0.0148(7)
F2 0.0316(8) 0.0365(8) 0.0213(7) 0.0014(6) -0.0049(6) 0.0128(6)
F3 0.0405(9) 0.0546(10) 0.0270(9) -0.0008(7) 0.0036(7) -0.0252(7)
F4 0.0314(8) 0.0482(9) 0.0346(9) 0.0033(7) 0.0034(7) 0.0195(7)
O1 0.0333(9) 0.0404(10) 0.0187(9) -0.0046(8) 0.0053(8) -0.0090(8)
O2 0.0198(8) 0.0392(10) 0.0249(10) -0.0021(8) -0.0043(7) 0.0025(6)
N1 0.0128(8) 0.0147(8) 0.0181(9) 0.0015(7) 0.0012(7) 0.0005(6)
N2 0.0171(8) 0.0194(9) 0.0173(10) 0.0012(7) 0.0009(7) 0.0008(6)
N3 0.0142(8) 0.0146(8) 0.0163(9) -0.0001(7) 0.0002(7) 0.0002(6)
N4 0.0149(8) 0.0243(9) 0.0152(9) -0.0015(7) -0.0012(7) -0.0003(6)
C1 0.0164(10) 0.0206(10) 0.0229(12) 0.0010(9) -0.0017(9) -0.0025(7)
C2 0.0221(11) 0.0186(10) 0.0153(11) -0.0001(8) -0.0008(8) 0.0014(7)
C5 0.0133(9) 0.0159(9) 0.0252(12) 0.0007(8) 0.0044(8) -0.0002(7)
C6 0.0184(10) 0.0191(10) 0.0231(12) 0.0007(9) 0.0069(9) 0.0011(7)
C8 0.0165(10) 0.0129(9) 0.0145(10) 0.0015(7) 0.0017(8) 0.0002(7)
C9 0.0136(9) 0.0124(9) 0.0152(10) 0.0011(7) -0.0003(8) 0.0005(6)
C11 0.0136(10) 0.0272(11) 0.0216(12) -0.0004(9) 0.0029(8) -0.0017(7)
C12 0.0166(10) 0.0203(10) 0.0169(11) -0.0007(8) 0.0038(8) 0.0001(7)
B1 0.0181(11) 0.0288(13) 0.0158(13) 0.0002(10) -0.0032(9) -0.0016(9)

loop_
_atom_type_symbol
_atom_type_description
_atom_type_scat_dispersion_real
_atom_type_scat_dispersion_imag
_atom_type_scat_source
C C 0.0033 0.0016 'International Tables Vol C Tables 4.2.6.8 and 6.1.1.4'
H H 0.0000 0.0000 'International Tables Vol C Tables 4.2.6.8 and 6.1.1.4'
B B 0.0013 0.0007 'International Tables Vol C Tables 4.2.6.8 and 6.1.1.4'
N N 0.0061 0.0033 'International Tables Vol C Tables 4.2.6.8 and 6.1.1.4'
O O 0.0106 0.0060 'International Tables Vol C Tables 4.2.6.8 and 6.1.1.4'
F F 0.0171 0.0103 'International Tables Vol C Tables 4.2.6.8 and 6.1.1.4'
Rh Rh -1.1178 0.9187 'International Tables Vol C Tables 4.2.6.8 and 6.1.1.4'

loop_
_geom_angle_atom_site_label_1
_geom_angle_atom_site_label_2
_geom_angle_atom_site_label_3
_geom_angle
_geom_angle_site_symmetry_1
_geom_angle_site_symmetry_3
_geom_angle_publ_flag
C1 Rh1 C2 91.43(10) . . yes
C1 Rh1 N1 174.78(8) . . ?
C2 Rh1 N1 92.84(9) . . ?
C1 Rh1 N3 96.74(8) . . ?
C2 Rh1 N3 171.79(9) . . ?
N1 Rh1 N3 79.04(7) . . yes
C1 Rh1 Rh1 96.94(7) . 7_765 ?
C2 Rh1 Rh1 96.44(6) . 7_765 ?
N1 Rh1 Rh1 85.56(4) . 7_765 ?
N3 Rh1 Rh1 81.83(4) . 7_765 ?
C1 Rh1 Rh1 79.53(7) . 7_755 ?
C2 Rh1 Rh1 95.86(6) . 7_755 ?
N1 Rh1 Rh1 97.05(4) . 7_755 ?
N3 Rh1 Rh1 86.44(4) . 7_755 ?
Rh1 Rh1 Rh1 167.283(11) 7_765 7_755 yes
C8 N1 C5 106.03(18) . . ?
C8 N1 Rh1 113.67(14) . . ?
C5 N1 Rh1 140.29(15) . . ?
C8 N2 C6 107.50(19) . . ?
C8 N2 H2N 125.6 . . ?
C6 N2 H2N 126.8 . . ?
C9 N3 C12 106.50(18) . . ?
C9 N3 Rh1 113.58(13) . . ?
C12 N3 Rh1 139.82(16) . . ?
C9 N4 C11 107.44(18) . . ?
C9 N4 H1N 125.3 . . ?
C11 N4 H1N 127.2 . . ?
O1 C1 Rh1 178.0(2) . . ?
O2 C2 Rh1 175.5(2) . . ?
C6 C5 N1 109.01(19) . . ?
C6 C5 H5 125.5 . . ?
N1 C5 H5 125.5 . . ?
C5 C6 N2 106.7(2) . . ?
C5 C6 H6 126.6 . . ?
N2 C6 H6 126.6 . . ?
N1 C8 N2 110.73(18) . . ?
N1 C8 C9 116.69(19) . . ?
N2 C8 C9 132.6(2) . . ?
N3 C9 N4 110.60(18) . . ?
N3 C9 C8 117.00(18) . . ?
N4 C9 C8 132.4(2) . . ?
C12 C11 N4 106.81(19) . . ?
C12 C11 H11 126.6 . . ?
N4 C11 H11 126.6 . . ?
C11 C12 N3 108.6(2) . . ?
C11 C12 H12 125.7 . . ?
N3 C12 H12 125.7 . . ?
F1 B1 F3 111.2(2) . . ?
F1 B1 F4 111.0(2) . . ?
F3 B1 F4 109.9(2) . . ?
F1 B1 F2 109.82(19) . . ?
F3 B1 F2 108.23(19) . . ?
F4 B1 F2 106.6(2) . . ?

loop_
_geom_bond_atom_site_label_1
_geom_bond_atom_site_label_2
_geom_bond_distance
_geom_bond_site_symmetry_2
_geom_bond_publ_flag
Rh1 C1 1.866(3) . yes
Rh1 C2 1.868(2) . yes
Rh1 N1 2.0767(18) . yes
Rh1 N3 2.0813(17) . yes
Rh1 Rh1 3.2719(2) 7_765 yes
Rh1 Rh1 3.2719(2) 7_755 yes
F1 B1 1.368(3) . ?
F2 B1 1.415(3) . ?
F3 B1 1.381(3) . ?
F4 B1 1.388(3) . ?
O1 C1 1.131(3) . ?
O2 C2 1.133(3) . ?
N1 C8 1.335(3) . ?
N1 C5 1.381(3) . ?
N2 C8 1.337(3) . ?
N2 C6 1.378(3) . ?
N2 H2N 0.8029 . ?
N3 C9 1.329(3) . ?
N3 C12 1.377(3) . ?
N4 C9 1.341(3) . ?
N4 C11 1.374(3) . ?
N4 H1N 0.9053 . ?
C5 C6 1.352(3) . ?
C5 H5 0.9500 . ?
C6 H6 0.9500 . ?
C8 C9 1.443(3) . ?
C11 C12 1.357(3) . ?
C11 H11 0.9500 . ?
C12 H12 0.9500 . ?

loop_
_geom_hbond_atom_site_label_D
_geom_hbond_atom_site_label_H
_geom_hbond_atom_site_label_A
_geom_hbond_distance_DH
_geom_hbond_distance_HA
_geom_hbond_distance_DA
_geom_hbond_angle_DHA
_geom_hbond_publ_flag
N4 H1N F2 0.91 2.06 2.845(2) 145.0 yes
N4 H1N F4 0.91 2.39 3.125(2) 137.9 yes
N2 H2N F2 0.80 2.06 2.769(2) 147.0 yes
